data_7011040
loop_
_publ_author_name
'Wai-Kwok Wong'
'Xiao-Ping Chen'
'Jian-Ping Guo'
'Yong-Gui Chi'
'Wei-Xiong Pan'
'Wai-Yeung Wong'

_publ_section_title
;
 Synthesis, structure and catalytic activity of ruthenium
 diaminodiphosphine complexes
;
_journal_issue 6
_journal_name_full 'J. Chem. Soc., Dalton Trans.'
_journal_page_first 1139
_journal_page_last 1146
_journal_paper_doi 10.1039/b106997g
_journal_year 2002
_chemical_formula_sum 'C58 H55 Cl2 N2 O2 P3 Ru'
_chemical_formula_weight 1076.92
_chemical_name_systematic
; 
? 
;
_space_group_IT_number 14
_symmetry_cell_setting monoclinic
_symmetry_space_group_name_Hall '-P 2ybc'
_symmetry_space_group_name_H-M 'P 1 21/c 1'
_atom_sites_solution_hydrogens geom
_atom_sites_solution_primary direct
_atom_sites_solution_secondary difmap
_audit_creation_method SHELXL-97
_cell_angle_alpha 90.00
_cell_angle_beta 104.775(2)
_cell_angle_gamma 90.00
_cell_formula_units_Z 4
_cell_length_a 17.8125(13)
_cell_length_b 13.7088(10)
_cell_length_c 22.0435(15)
_cell_measurement_temperature 293(2)
_cell_volume 5204.8(6)
_computing_data_reduction SAINT
_computing_structure_refinement 'SHELXL-97 (Sheldrick, 1997)'
_computing_structure_solution 'SHELXS-97 (Sheldrick, 1990)'
_diffrn_ambient_temperature 293(2)
_diffrn_measured_fraction_theta_full 0.972
_diffrn_measured_fraction_theta_max 0.972
_diffrn_measurement_device_type 'Smart CCD'
_diffrn_radiation_monochromator graphite
_diffrn_radiation_source 'fine-focus sealed tube'
_diffrn_radiation_type MoK\a
_diffrn_radiation_wavelength 0.71073
_diffrn_reflns_av_R_equivalents 0.0828
_diffrn_reflns_av_sigmaI/netI 0.1786
_diffrn_reflns_limit_h_max 23
_diffrn_reflns_limit_h_min -18
_diffrn_reflns_limit_k_max 14
_diffrn_reflns_limit_k_min -17
_diffrn_reflns_limit_l_max 28
_diffrn_reflns_limit_l_min -27
_diffrn_reflns_number 30206
_diffrn_reflns_theta_full 27.51
_diffrn_reflns_theta_max 27.51
_diffrn_reflns_theta_min 1.77
_exptl_absorpt_coefficient_mu 0.540
_exptl_crystal_colour Red
_exptl_crystal_density_diffrn 1.372
_exptl_crystal_density_method 'not measured'
_exptl_crystal_description Block
_exptl_crystal_F_000 2216
_exptl_crystal_size_max 0.15
_exptl_crystal_size_mid 0.10
_exptl_crystal_size_min 0.10
_refine_diff_density_max 0.519
_refine_diff_density_min -0.445
_refine_diff_density_rms 0.071
_refine_ls_extinction_coef 0.00015(4)
_refine_ls_extinction_expression Fc^*^=kFc[1+0.001xFc^2^\l^3^/sin(2\q)]^-1/4^
_refine_ls_extinction_method SHELXL
_refine_ls_goodness_of_fit_ref 0.784
_refine_ls_hydrogen_treatment mixed
_refine_ls_matrix_type full
_refine_ls_number_parameters 613
_refine_ls_number_reflns 11649
_refine_ls_number_restraints 0
_refine_ls_restrained_S_all 0.784
_refine_ls_R_factor_all 0.1449
_refine_ls_R_factor_gt 0.0446
_refine_ls_shift/su_max 0.005
_refine_ls_shift/su_mean 0.000
_refine_ls_structure_factor_coef Fsqd
_refine_ls_weighting_details 'calc w=1/[\s^2^(Fo^2^)+(0.0265P)^2^+0.0000P] where P=(Fo^2^+2Fc^2^)/3'
_refine_ls_weighting_scheme calc
_refine_ls_wR_factor_gt 0.0741
_refine_ls_wR_factor_ref 0.0921
_reflns_number_gt 4880
_reflns_number_total 11649
_reflns_threshold_expression >2sigma(I)
_cod_data_source_file b106997g.txt
_cod_data_source_block p21c
_cod_depositor_comments
;
The following automatic conversions were performed:
'_symmetry_cell_setting' value 'Monoclinic' changed to 'monoclinic'
according to '/home/saulius/struct/CIF-dictionaries/cif_core.dic'
dictionary named 'cif_core.dic' version 2.4.1 from 2010-06-29.

Automatic conversion script
Id: cif_fix_enum 1527 2010-12-29 10:47:43Z saulius 
;
_cod_original_sg_symbol_H-M P21/c
_cod_database_code 7011040

loop_
_symmetry_equiv_pos_as_xyz
'x, y, z'
'-x, y+1/2, -z+1/2'
'-x, -y, -z'
'x, -y-1/2, z-1/2'

loop_
_atom_site_label
_atom_site_type_symbol
_atom_site_fract_x
_atom_site_fract_y
_atom_site_fract_z
_atom_site_U_iso_or_equiv
_atom_site_adp_type
_atom_site_occupancy
_atom_site_symmetry_multiplicity
_atom_site_calc_flag
_atom_site_refinement_flags
_atom_site_disorder_assembly
_atom_site_disorder_group
Ru1 Ru 0.28577(2) -0.20429(2) 0.641926(14) 0.03527(11) Uani 1 1 d . . .
Cl1 Cl 0.15282(6) -0.15227(8) 0.60117(5) 0.0497(3) Uani 1 1 d . . .
Cl2 Cl 0.40933(6) -0.25705(7) 0.70584(4) 0.0471(3) Uani 1 1 d . . .
P1 P 0.13078(7) 0.12645(9) 0.72098(5) 0.0446(3) Uani 1 1 d . . .
P2 P 0.25411(8) -0.35316(9) 0.59562(5) 0.0502(3) Uani 1 1 d . . .
P3 P 0.34607(7) -0.13752(8) 0.56865(4) 0.0366(3) Uani 1 1 d . . .
O1 O 0.1168(2) 0.0260(2) 0.73648(14) 0.0816(10) Uani 1 1 d . . .
C1 C 0.0935(3) 0.1573(3) 0.64024(19) 0.0465(12) Uani 1 1 d . . .
C2 C 0.1174(3) 0.2380(4) 0.6138(2) 0.0864(19) Uani 1 1 d . . .
H2A H 0.1571 0.2766 0.6374 0.104 Uiso 1 1 calc R . .
C3 C 0.0825(4) 0.2625(4) 0.5516(3) 0.109(2) Uani 1 1 d . . .
H3A H 0.0991 0.3171 0.5335 0.131 Uiso 1 1 calc R . .
C4 C 0.0242(4) 0.2061(5) 0.5178(2) 0.0907(19) Uani 1 1 d . . .
H4A H -0.0004 0.2236 0.4767 0.109 Uiso 1 1 calc R . .
C5 C 0.0017(3) 0.1261(4) 0.5424(3) 0.0844(18) Uani 1 1 d . . .
H5A H -0.0370 0.0867 0.5182 0.101 Uiso 1 1 calc R . .
C6 C 0.0357(3) 0.1019(4) 0.6034(2) 0.0689(15) Uani 1 1 d . . .
H6A H 0.0190 0.0463 0.6203 0.083 Uiso 1 1 calc R . .
C7 C 0.0839(2) 0.2081(3) 0.76378(19) 0.0460(11) Uani 1 1 d . . .
C8 C 0.0891(4) 0.1862(4) 0.8243(3) 0.136(3) Uani 1 1 d . . .
H8A H 0.1167 0.1311 0.8418 0.164 Uiso 1 1 calc R . .
C9 C 0.0543(6) 0.2435(5) 0.8610(3) 0.173(4) Uani 1 1 d . . .
H9A H 0.0608 0.2284 0.9032 0.207 Uiso 1 1 calc R . .
C10 C 0.0113(4) 0.3207(5) 0.8360(3) 0.100(2) Uani 1 1 d . . .
H10A H -0.0143 0.3574 0.8599 0.120 Uiso 1 1 calc R . .
C11 C 0.0059(3) 0.3436(4) 0.7779(3) 0.099(2) Uani 1 1 d . . .
H11A H -0.0222 0.3986 0.7609 0.119 Uiso 1 1 calc R . .
C12 C 0.0416(3) 0.2872(4) 0.7405(2) 0.092(2) Uani 1 1 d . . .
H12A H 0.0361 0.3046 0.6988 0.110 Uiso 1 1 calc R . .
C13 C 0.2324(2) 0.1610(3) 0.74097(17) 0.0369(10) Uani 1 1 d . . .
C14 C 0.2564(3) 0.2408(3) 0.78066(19) 0.0551(13) Uani 1 1 d . . .
H14A H 0.2197 0.2760 0.7950 0.066 Uiso 1 1 calc R . .
C15 C 0.3329(3) 0.2680(3) 0.7988(2) 0.0700(15) Uani 1 1 d . . .
H15A H 0.3475 0.3221 0.8246 0.084 Uiso 1 1 calc R . .
C16 C 0.3879(3) 0.2158(4) 0.7790(2) 0.0695(15) Uani 1 1 d . . .
H16A H 0.4401 0.2326 0.7922 0.083 Uiso 1 1 calc R . .
C17 C 0.3644(3) 0.1381(3) 0.7394(2) 0.0544(13) Uani 1 1 d . . .
H17A H 0.4017 0.1038 0.7253 0.065 Uiso 1 1 calc R . .
C18 C 0.2877(2) 0.1085(3) 0.71945(17) 0.0364(10) Uani 1 1 d . . .
C19 C 0.2694(2) 0.0227(3) 0.67483(16) 0.0396(11) Uani 1 1 d . . .
H19A H 0.2135 0.0157 0.6606 0.047 Uiso 1 1 calc R . .
H19B H 0.2886 0.0369 0.6383 0.047 Uiso 1 1 calc R . .
C20 C 0.2766(3) -0.0911(3) 0.76039(18) 0.0566(13) Uani 1 1 d . . .
H20A H 0.3096 -0.0558 0.7953 0.068 Uiso 1 1 calc R . .
H20B H 0.2239 -0.0674 0.7545 0.068 Uiso 1 1 calc R . .
C21 C 0.2794(3) -0.1975(3) 0.77534(18) 0.0614(14) Uani 1 1 d . . .
H21A H 0.3330 -0.2185 0.7901 0.074 Uiso 1 1 calc R . .
H21B H 0.2535 -0.2097 0.8083 0.074 Uiso 1 1 calc R . .
C22 C 0.2336(3) -0.3570(4) 0.7308(2) 0.0795(17) Uani 1 1 d . . .
H22A H 0.2236 -0.3658 0.7717 0.095 Uiso 1 1 calc R . .
H22B H 0.2821 -0.3895 0.7313 0.095 Uiso 1 1 calc R . .
C23 C 0.1686(3) -0.4036(4) 0.6813(3) 0.0752(16) Uani 1 1 d . . .
C24 C 0.1067(4) -0.4427(4) 0.7002(3) 0.104(2) Uani 1 1 d . . .
H24A H 0.1073 -0.4429 0.7425 0.125 Uiso 1 1 calc R . .
C25 C 0.0452(4) -0.4810(5) 0.6575(4) 0.117(3) Uani 1 1 d . . .
H25A H 0.0045 -0.5088 0.6708 0.141 Uiso 1 1 calc R . .
C26 C 0.0425(4) -0.4788(4) 0.5946(3) 0.108(2) Uani 1 1 d . . .
H26A H -0.0003 -0.5030 0.5649 0.130 Uiso 1 1 calc R . .
C27 C 0.1047(3) -0.4400(4) 0.5768(2) 0.0822(18) Uani 1 1 d . . .
H27A H 0.1033 -0.4393 0.5343 0.099 Uiso 1 1 calc R . .
C28 C 0.1691(3) -0.4020(3) 0.6186(2) 0.0605(14) Uani 1 1 d . . .
C29 C 0.3213(3) -0.4559(3) 0.6179(2) 0.0601(14) Uani 1 1 d . . .
C30 C 0.3990(3) -0.4434(3) 0.6195(2) 0.0618(14) Uani 1 1 d . . .
H30A H 0.4160 -0.3835 0.6083 0.074 Uiso 1 1 calc R . .
C31 C 0.4524(3) -0.5202(4) 0.6379(2) 0.0775(17) Uani 1 1 d . . .
H31A H 0.5046 -0.5108 0.6397 0.093 Uiso 1 1 calc R . .
C32 C 0.4269(5) -0.6088(5) 0.6531(3) 0.105(2) Uani 1 1 d . . .
H32A H 0.4618 -0.6600 0.6653 0.126 Uiso 1 1 calc R . .
C33 C 0.3504(5) -0.6218(5) 0.6504(3) 0.123(3) Uani 1 1 d . . .
H33A H 0.3330 -0.6823 0.6602 0.148 Uiso 1 1 calc R . .
C34 C 0.2989(4) -0.5468(4) 0.6334(3) 0.101(2) Uani 1 1 d . . .
H34A H 0.2470 -0.5573 0.6323 0.121 Uiso 1 1 calc R . .
C35 C 0.2210(3) -0.3679(4) 0.5103(2) 0.0552(13) Uani 1 1 d . . .
C36 C 0.1745(3) -0.2972(4) 0.4762(2) 0.0641(14) Uani 1 1 d . . .
H36A H 0.1619 -0.2423 0.4963 0.077 Uiso 1 1 calc R . .
C37 C 0.1458(3) -0.3070(5) 0.4113(2) 0.0855(18) Uani 1 1 d . . .
H37A H 0.1150 -0.2582 0.3882 0.103 Uiso 1 1 calc R . .
C38 C 0.1630(4) -0.3878(6) 0.3821(3) 0.097(2) Uani 1 1 d . . .
H38A H 0.1424 -0.3956 0.3391 0.116 Uiso 1 1 calc R . .
C39 C 0.2107(4) -0.4579(5) 0.4156(3) 0.092(2) Uani 1 1 d . . .
H39A H 0.2235 -0.5121 0.3950 0.111 Uiso 1 1 calc R . .
C40 C 0.2397(3) -0.4492(4) 0.4793(2) 0.0780(17) Uani 1 1 d . . .
H40A H 0.2718 -0.4975 0.5017 0.094 Uiso 1 1 calc R . .
C41 C 0.2908(3) -0.0789(3) 0.49546(17) 0.0423(11) Uani 1 1 d . . .
C42 C 0.2211(3) -0.0340(3) 0.4939(2) 0.0625(14) Uani 1 1 d . . .
H42A H 0.2003 -0.0385 0.5284 0.075 Uiso 1 1 calc R . .
C43 C 0.1814(3) 0.0181(4) 0.4413(2) 0.0897(19) Uani 1 1 d . . .
H43A H 0.1345 0.0482 0.4410 0.108 Uiso 1 1 calc R . .
C44 C 0.2111(4) 0.0252(4) 0.3900(2) 0.090(2) Uani 1 1 d . . .
H44A H 0.1839 0.0587 0.3545 0.108 Uiso 1 1 calc R . .
C45 C 0.2808(4) -0.0173(4) 0.3912(2) 0.0800(18) Uani 1 1 d . . .
H45A H 0.3016 -0.0108 0.3568 0.096 Uiso 1 1 calc R . .
C46 C 0.3209(3) -0.0699(3) 0.44317(19) 0.0581(14) Uani 1 1 d . . .
H46A H 0.3679 -0.0993 0.4431 0.070 Uiso 1 1 calc R . .
C47 C 0.4148(2) -0.0369(3) 0.60021(18) 0.0378(10) Uani 1 1 d . . .
C48 C 0.4698(2) -0.0452(3) 0.65813(18) 0.0441(11) Uani 1 1 d . . .
H48A H 0.4705 -0.1014 0.6818 0.053 Uiso 1 1 calc R . .
C49 C 0.5227(3) 0.0277(4) 0.6809(2) 0.0546(13) Uani 1 1 d . . .
H49A H 0.5585 0.0199 0.7195 0.066 Uiso 1 1 calc R . .
C50 C 0.5229(3) 0.1112(4) 0.6474(2) 0.0656(15) Uani 1 1 d . . .
H50A H 0.5595 0.1595 0.6626 0.079 Uiso 1 1 calc R . .
C51 C 0.4695(3) 0.1235(4) 0.5917(2) 0.0777(17) Uani 1 1 d . . .
H51A H 0.4687 0.1814 0.5695 0.093 Uiso 1 1 calc R . .
C52 C 0.4160(3) 0.0500(3) 0.56747(19) 0.0612(14) Uani 1 1 d . . .
H52A H 0.3805 0.0591 0.5289 0.073 Uiso 1 1 calc R . .
C53 C 0.4103(3) -0.2189(3) 0.53848(18) 0.0418(11) Uani 1 1 d . . .
C54 C 0.4889(3) -0.2288(3) 0.56721(19) 0.0526(13) Uani 1 1 d . . .
H54A H 0.5114 -0.1881 0.6006 0.063 Uiso 1 1 calc R . .
C55 C 0.5346(3) -0.2971(4) 0.5478(2) 0.0691(15) Uani 1 1 d . . .
H55A H 0.5870 -0.3024 0.5682 0.083 Uiso 1 1 calc R . .
C56 C 0.5024(4) -0.3574(3) 0.4980(2) 0.0716(16) Uani 1 1 d . . .
H56A H 0.5325 -0.4051 0.4856 0.086 Uiso 1 1 calc R . .
C57 C 0.4258(4) -0.3470(3) 0.4667(2) 0.0668(15) Uani 1 1 d . . .
H57A H 0.4047 -0.3857 0.4319 0.080 Uiso 1 1 calc R . .
C58 C 0.3802(3) -0.2799(3) 0.48644(19) 0.0536(13) Uani 1 1 d . . .
H58A H 0.3281 -0.2744 0.4650 0.064 Uiso 1 1 calc R . .
N1 N 0.30318(19) -0.0718(2) 0.70227(13) 0.0385(9) Uani 1 1 d . . .
H1A H 0.3554 -0.0624 0.7152 0.046 Uiso 1 1 calc R . .
N2 N 0.2412(2) -0.2520(3) 0.71930(14) 0.0472(10) Uani 1 1 d . . .
H2B H 0.1915 -0.2295 0.7096 0.057 Uiso 1 1 calc R . .
OW1 O 0.2629(10) 0.2870(12) 0.4530(7) 0.322(8) Uiso 0.50 1 d P . .
OW2 O 0.2655(12) 0.2231(13) 0.5462(9) 0.380(10) Uiso 0.50 1 d P . .

loop_
_atom_site_aniso_label
_atom_site_aniso_U_11
_atom_site_aniso_U_22
_atom_site_aniso_U_33
_atom_site_aniso_U_23
_atom_site_aniso_U_13
_atom_site_aniso_U_12
Ru1 0.0329(2) 0.0400(2) 0.03296(18) 0.00368(18) 0.00859(14) 0.00196(19)
Cl1 0.0325(7) 0.0639(8) 0.0504(6) 0.0101(6) 0.0064(5) 0.0004(6)
Cl2 0.0412(7) 0.0490(7) 0.0487(6) 0.0045(5) 0.0071(5) 0.0118(5)
P1 0.0361(8) 0.0467(8) 0.0526(7) 0.0022(6) 0.0143(6) 0.0017(6)
P2 0.0554(9) 0.0458(8) 0.0497(7) 0.0020(6) 0.0136(7) -0.0100(7)
P3 0.0371(7) 0.0402(7) 0.0327(6) -0.0019(5) 0.0090(5) -0.0026(6)
O1 0.074(3) 0.069(2) 0.105(3) 0.001(2) 0.030(2) -0.004(2)
C1 0.038(3) 0.049(3) 0.051(3) -0.005(2) 0.009(2) 0.003(2)
C2 0.095(5) 0.108(5) 0.049(3) 0.006(3) 0.005(3) -0.040(4)
C3 0.122(6) 0.133(6) 0.062(4) 0.025(4) 0.005(4) -0.043(5)
C4 0.082(5) 0.133(6) 0.044(3) 0.009(4) -0.007(3) -0.005(4)
C5 0.067(4) 0.100(5) 0.068(4) 0.003(4) -0.016(3) -0.010(4)
C6 0.055(4) 0.069(4) 0.072(4) -0.002(3) -0.002(3) -0.008(3)
C7 0.035(3) 0.055(3) 0.052(3) 0.004(3) 0.018(2) 0.005(2)
C8 0.251(9) 0.100(5) 0.098(4) 0.045(4) 0.119(5) 0.087(5)
C9 0.340(13) 0.090(5) 0.156(7) 0.024(5) 0.188(8) 0.063(7)
C10 0.117(6) 0.074(5) 0.141(6) -0.020(5) 0.095(5) 0.002(4)
C11 0.103(6) 0.100(5) 0.091(4) -0.005(4) 0.019(4) 0.061(4)
C12 0.122(5) 0.092(4) 0.060(3) 0.009(3) 0.021(3) 0.057(4)
C13 0.029(3) 0.038(3) 0.042(2) -0.003(2) 0.007(2) 0.003(2)
C14 0.040(3) 0.055(3) 0.070(3) -0.021(3) 0.014(3) 0.004(2)
C15 0.049(4) 0.074(4) 0.081(3) -0.034(3) 0.005(3) -0.006(3)
C16 0.034(3) 0.083(4) 0.086(4) -0.023(3) 0.006(3) -0.007(3)
C17 0.036(3) 0.058(3) 0.071(3) -0.013(3) 0.017(3) 0.006(2)
C18 0.031(3) 0.042(3) 0.036(2) 0.002(2) 0.008(2) 0.001(2)
C19 0.040(3) 0.043(3) 0.036(2) 0.002(2) 0.012(2) 0.009(2)
C20 0.078(4) 0.056(3) 0.044(3) 0.004(2) 0.032(3) 0.016(3)
C21 0.086(4) 0.063(3) 0.043(3) 0.007(3) 0.030(3) 0.008(3)
C22 0.100(5) 0.072(4) 0.079(4) 0.029(3) 0.045(4) 0.007(4)
C23 0.068(4) 0.078(4) 0.079(4) 0.016(3) 0.019(3) -0.030(3)
C24 0.107(6) 0.114(5) 0.099(5) 0.026(4) 0.040(4) -0.051(4)
C25 0.089(6) 0.124(6) 0.142(6) 0.030(5) 0.036(5) -0.055(5)
C26 0.095(6) 0.113(5) 0.116(5) 0.010(5) 0.025(5) -0.053(4)
C27 0.074(5) 0.085(4) 0.085(4) -0.001(3) 0.016(4) -0.040(4)
C28 0.065(4) 0.056(3) 0.064(3) 0.012(3) 0.021(3) -0.019(3)
C29 0.090(5) 0.039(3) 0.054(3) 0.000(2) 0.025(3) -0.002(3)
C30 0.086(5) 0.043(3) 0.060(3) -0.005(3) 0.027(3) 0.009(3)
C31 0.101(5) 0.057(4) 0.085(4) -0.011(3) 0.043(4) 0.022(4)
C32 0.159(8) 0.061(5) 0.105(5) 0.019(4) 0.054(6) 0.050(5)
C33 0.167(9) 0.058(5) 0.160(6) 0.044(4) 0.070(7) 0.024(5)
C34 0.111(6) 0.055(4) 0.140(5) 0.019(4) 0.039(4) -0.006(4)
C35 0.064(4) 0.049(3) 0.054(3) -0.008(3) 0.018(3) -0.022(3)
C36 0.065(4) 0.080(4) 0.048(3) -0.009(3) 0.014(3) -0.014(3)
C37 0.084(5) 0.121(5) 0.047(3) -0.011(4) 0.007(3) -0.027(4)
C38 0.090(6) 0.154(7) 0.048(4) -0.030(4) 0.017(4) -0.061(5)
C39 0.110(6) 0.099(5) 0.076(5) -0.045(4) 0.037(4) -0.042(4)
C40 0.106(5) 0.062(4) 0.066(4) -0.019(3) 0.021(3) -0.019(3)
C41 0.047(3) 0.046(3) 0.030(2) 0.001(2) 0.004(2) -0.014(2)
C42 0.044(4) 0.082(4) 0.060(3) 0.026(3) 0.011(3) -0.001(3)
C43 0.064(4) 0.111(5) 0.088(4) 0.058(4) 0.010(4) 0.015(3)
C44 0.086(5) 0.113(5) 0.060(4) 0.041(3) -0.002(4) 0.001(4)
C45 0.110(6) 0.085(5) 0.042(3) 0.012(3) 0.015(4) -0.016(4)
C46 0.073(4) 0.061(3) 0.042(3) 0.003(3) 0.017(3) -0.002(3)
C47 0.038(3) 0.038(3) 0.041(2) -0.005(2) 0.016(2) -0.004(2)
C48 0.040(3) 0.046(3) 0.045(3) -0.006(2) 0.009(2) 0.000(2)
C49 0.041(3) 0.070(4) 0.051(3) -0.017(3) 0.007(2) -0.011(3)
C50 0.059(4) 0.074(4) 0.067(4) -0.027(3) 0.022(3) -0.033(3)
C51 0.100(5) 0.059(4) 0.072(4) 0.002(3) 0.017(3) -0.042(3)
C52 0.074(4) 0.056(3) 0.047(3) 0.005(3) 0.003(3) -0.019(3)
C53 0.056(3) 0.038(3) 0.037(2) 0.003(2) 0.021(2) 0.000(2)
C54 0.056(4) 0.055(3) 0.046(3) -0.010(2) 0.014(3) 0.011(3)
C55 0.064(4) 0.075(4) 0.071(3) -0.008(3) 0.024(3) 0.022(3)
C56 0.094(5) 0.058(4) 0.079(4) -0.010(3) 0.054(4) 0.009(4)
C57 0.092(5) 0.050(3) 0.066(3) -0.022(3) 0.034(3) -0.006(3)
C58 0.065(4) 0.053(3) 0.050(3) -0.008(2) 0.027(3) -0.011(3)
N1 0.038(2) 0.044(2) 0.0344(19) 0.0014(17) 0.0107(17) 0.0065(17)
N2 0.041(2) 0.056(3) 0.046(2) 0.014(2) 0.0132(18) 0.0081(19)

loop_
_atom_type_symbol
_atom_type_description
_atom_type_scat_dispersion_real
_atom_type_scat_dispersion_imag
_atom_type_scat_source
C C 0.0033 0.0016 'International Tables Vol C Tables 4.2.6.8 and 6.1.1.4'
H H 0.0000 0.0000 'International Tables Vol C Tables 4.2.6.8 and 6.1.1.4'
N N 0.0061 0.0033 'International Tables Vol C Tables 4.2.6.8 and 6.1.1.4'
O O 0.0106 0.0060 'International Tables Vol C Tables 4.2.6.8 and 6.1.1.4'
P P 0.1023 0.0942 'International Tables Vol C Tables 4.2.6.8 and 6.1.1.4'
Cl Cl 0.1484 0.1585 'International Tables Vol C Tables 4.2.6.8 and 6.1.1.4'
Ru Ru -1.2594 0.8363 'International Tables Vol C Tables 4.2.6.8 and 6.1.1.4'

loop_
_geom_angle_atom_site_label_1
_geom_angle_atom_site_label_2
_geom_angle_atom_site_label_3
_geom_angle
_geom_angle_site_symmetry_1
_geom_angle_site_symmetry_3
_geom_angle_publ_flag
N2 Ru1 N1 78.34(12) . . ?
N2 Ru1 P2 89.09(10) . . ?
N1 Ru1 P2 167.35(8) . . ?
N2 Ru1 P3 171.59(10) . . ?
N1 Ru1 P3 94.29(8) . . ?
P2 Ru1 P3 98.35(4) . . ?
N2 Ru1 Cl2 84.93(9) . . ?
N1 Ru1 Cl2 85.87(8) . . ?
P2 Ru1 Cl2 94.47(4) . . ?
P3 Ru1 Cl2 90.54(4) . . ?
N2 Ru1 Cl1 81.97(9) . . ?
N1 Ru1 Cl1 87.44(9) . . ?
P2 Ru1 Cl1 89.47(4) . . ?
P3 Ru1 Cl1 101.92(4) . . ?
Cl2 Ru1 Cl1 166.26(4) . . ?
O1 P1 C1 114.6(2) . . ?
O1 P1 C7 109.6(2) . . ?
C1 P1 C7 105.7(2) . . ?
O1 P1 C13 114.20(19) . . ?
C1 P1 C13 106.0(2) . . ?
C7 P1 C13 106.14(19) . . ?
C35 P2 C29 101.9(2) . . ?
C35 P2 C28 99.8(2) . . ?
C29 P2 C28 100.0(2) . . ?
C35 P2 Ru1 122.32(16) . . ?
C29 P2 Ru1 119.77(17) . . ?
C28 P2 Ru1 109.13(17) . . ?
C53 P3 C41 100.97(19) . . ?
C53 P3 C47 100.06(19) . . ?
C41 P3 C47 99.05(18) . . ?
C53 P3 Ru1 116.70(12) . . ?
C41 P3 Ru1 122.48(15) . . ?
C47 P3 Ru1 113.95(12) . . ?
C6 C1 C2 117.7(4) . . ?
C6 C1 P1 119.5(4) . . ?
C2 C1 P1 122.7(4) . . ?
C1 C2 C3 120.4(5) . . ?
C4 C3 C2 119.3(5) . . ?
C5 C4 C3 121.0(5) . . ?
C4 C5 C6 119.8(5) . . ?
C1 C6 C5 121.8(5) . . ?
C12 C7 C8 116.6(5) . . ?
C12 C7 P1 126.2(4) . . ?
C8 C7 P1 117.1(4) . . ?
C7 C8 C9 121.7(6) . . ?
C10 C9 C8 120.0(6) . . ?
C11 C10 C9 119.3(6) . . ?
C10 C11 C12 121.3(6) . . ?
C7 C12 C11 121.0(5) . . ?
C14 C13 C18 119.1(4) . . ?
C14 C13 P1 118.9(3) . . ?
C18 C13 P1 122.0(3) . . ?
C15 C14 C13 121.2(4) . . ?
C14 C15 C16 120.2(5) . . ?
C15 C16 C17 118.7(5) . . ?
C16 C17 C18 123.1(4) . . ?
C17 C18 C13 117.7(4) . . ?
C17 C18 C19 117.8(4) . . ?
C13 C18 C19 124.5(4) . . ?
N1 C19 C18 114.4(3) . . ?
C21 C20 N1 111.1(3) . . ?
N2 C21 C20 109.4(3) . . ?
N2 C22 C23 112.0(4) . . ?
C24 C23 C28 121.1(5) . . ?
C24 C23 C22 117.9(5) . . ?
C28 C23 C22 120.9(5) . . ?
C25 C24 C23 120.5(6) . . ?
C24 C25 C26 120.4(6) . . ?
C27 C26 C25 118.2(6) . . ?
C26 C27 C28 123.4(5) . . ?
C27 C28 C23 116.4(5) . . ?
C27 C28 P2 123.8(4) . . ?
C23 C28 P2 119.8(4) . . ?
C34 C29 C30 117.2(5) . . ?
C34 C29 P2 123.3(5) . . ?
C30 C29 P2 119.4(4) . . ?
C29 C30 C31 120.8(5) . . ?
C32 C31 C30 119.5(6) . . ?
C33 C32 C31 119.8(6) . . ?
C32 C33 C34 120.6(7) . . ?
C33 C34 C29 122.1(6) . . ?
C36 C35 C40 119.0(4) . . ?
C36 C35 P2 118.5(4) . . ?
C40 C35 P2 122.5(4) . . ?
C35 C36 C37 120.4(5) . . ?
C38 C37 C36 119.8(6) . . ?
C37 C38 C39 120.1(6) . . ?
C38 C39 C40 120.9(6) . . ?
C39 C40 C35 119.8(5) . . ?
C42 C41 C46 118.2(4) . . ?
C42 C41 P3 119.5(3) . . ?
C46 C41 P3 122.0(4) . . ?
C41 C42 C43 120.9(5) . . ?
C44 C43 C42 120.3(5) . . ?
C45 C44 C43 119.6(5) . . ?
C44 C45 C46 120.8(5) . . ?
C45 C46 C41 120.1(5) . . ?
C52 C47 C48 116.1(4) . . ?
C52 C47 P3 122.4(3) . . ?
C48 C47 P3 121.5(3) . . ?
C49 C48 C47 121.8(4) . . ?
C50 C49 C48 120.5(4) . . ?
C51 C50 C49 119.8(5) . . ?
C50 C51 C52 120.5(5) . . ?
C47 C52 C51 121.2(4) . . ?
C54 C53 C58 116.3(4) . . ?
C54 C53 P3 122.9(3) . . ?
C58 C53 P3 120.7(4) . . ?
C55 C54 C53 122.1(4) . . ?
C56 C55 C54 119.7(5) . . ?
C57 C56 C55 119.9(5) . . ?
C56 C57 C58 120.4(5) . . ?
C57 C58 C53 121.5(5) . . ?
C19 N1 C20 108.5(3) . . ?
C19 N1 Ru1 119.1(2) . . ?
C20 N1 Ru1 109.9(2) . . ?
C21 N2 C22 113.5(3) . . ?
C21 N2 Ru1 109.2(3) . . ?
C22 N2 Ru1 120.1(3) . . ?

loop_
_geom_bond_atom_site_label_1
_geom_bond_atom_site_label_2
_geom_bond_distance
_geom_bond_site_symmetry_2
_geom_bond_publ_flag
Ru1 N2 2.158(3) . ?
Ru1 N1 2.226(3) . ?
Ru1 P2 2.2873(12) . ?
Ru1 P3 2.3422(11) . ?
Ru1 Cl2 2.4022(11) . ?
Ru1 Cl1 2.4164(11) . ?
P1 O1 1.456(3) . ?
P1 C1 1.785(4) . ?
P1 C7 1.801(4) . ?
P1 C13 1.813(4) . ?
P2 C35 1.833(4) . ?
P2 C29 1.833(5) . ?
P2 C28 1.840(5) . ?
P3 C53 1.840(4) . ?
P3 C41 1.846(4) . ?
P3 C47 1.857(4) . ?
C1 C6 1.367(5) . ?
C1 C2 1.368(6) . ?
C2 C3 1.395(6) . ?
C3 C4 1.356(7) . ?
C4 C5 1.329(6) . ?
C5 C6 1.368(6) . ?
C7 C12 1.345(6) . ?
C7 C8 1.347(5) . ?
C8 C9 1.382(7) . ?
C9 C10 1.340(8) . ?
C10 C11 1.296(6) . ?
C11 C12 1.397(6) . ?
C13 C14 1.398(5) . ?
C13 C18 1.398(5) . ?
C14 C15 1.371(6) . ?
C15 C16 1.372(6) . ?
C16 C17 1.373(5) . ?
C17 C18 1.384(5) . ?
C18 C19 1.514(5) . ?
C19 N1 1.490(4) . ?
C20 C21 1.494(5) . ?
C20 N1 1.498(4) . ?
C21 N2 1.455(4) . ?
C22 N2 1.474(5) . ?
C22 C23 1.515(6) . ?
C23 C24 1.382(7) . ?
C23 C28 1.384(6) . ?
C24 C25 1.354(7) . ?
C25 C26 1.377(7) . ?
C26 C27 1.373(7) . ?
C27 C28 1.378(6) . ?
C29 C34 1.378(6) . ?
C29 C30 1.385(6) . ?
C30 C31 1.408(6) . ?
C31 C32 1.368(7) . ?
C32 C33 1.361(8) . ?
C33 C34 1.365(7) . ?
C35 C36 1.369(6) . ?
C35 C40 1.392(6) . ?
C36 C37 1.398(5) . ?
C37 C38 1.355(7) . ?
C38 C39 1.367(7) . ?
C39 C40 1.371(6) . ?
C41 C42 1.379(6) . ?
C41 C46 1.395(5) . ?
C42 C43 1.391(5) . ?
C43 C44 1.367(7) . ?
C44 C45 1.365(7) . ?
C45 C46 1.387(6) . ?
C47 C52 1.396(5) . ?
C47 C48 1.402(5) . ?
C48 C49 1.378(5) . ?
C49 C50 1.363(5) . ?
C50 C51 1.359(6) . ?
C51 C52 1.397(6) . ?
C53 C54 1.388(5) . ?
C53 C58 1.410(5) . ?
C54 C55 1.378(5) . ?
C55 C56 1.378(6) . ?
C56 C57 1.369(6) . ?
C57 C58 1.371(6) . ?
